data_7053229
loop_
_publ_author_name
'Ma, Zhen'
'Lu, Wanbing'
'Liang, Baohuan'
'Pombeiro, Armando J. L.'

_publ_section_title
;
 Synthesis, characterization, photoluminescent and thermal properties of
 zinc(ii) 4&#x2032;-phenyl-terpyridine compounds
;
_journal_issue 5
_journal_name_full 'New Journal of Chemistry'
_journal_page_first 1529
_journal_paper_doi 10.1039/c3nj41176a
_journal_volume 37
_journal_year 2013
_chemical_formula_moiety 'C35 H29 N3 O6 S2 Zn'
_chemical_formula_sum 'C35 H29 N3 O6 S2 Zn'
_chemical_formula_weight 717.14
_chemical_name_systematic
;
?
;
_space_group_IT_number 15
_symmetry_cell_setting monoclinic
_symmetry_space_group_name_Hall '-C 2yc'
_symmetry_space_group_name_H-M 'C 1 2/c 1'
_atom_sites_solution_hydrogens geom
_atom_sites_solution_primary direct
_atom_sites_solution_secondary difmap
_audit_creation_method SHELXL-97
_cell_angle_alpha 90.00
_cell_angle_beta 113.21(3)
_cell_angle_gamma 90.00
_cell_formula_units_Z 4
_cell_length_a 20.389(4)
_cell_length_b 13.924(3)
_cell_length_c 12.196(2)
_cell_measurement_reflns_used 18521
_cell_measurement_temperature 298(2)
_cell_measurement_theta_max 28.39
_cell_measurement_theta_min 1.82
_cell_volume 3182.2(13)
_computing_cell_refinement 'SMART (Bruker, 2001)'
_computing_data_collection 'SMART (Bruker, 2001)'
_computing_data_reduction 'SAINT (Bruker, 2002)'
_computing_molecular_graphics 'SMART (Bruker, 2001)'
_computing_publication_material 'SMART (Bruker, 2001)'
_computing_structure_refinement 'SHELXL-97 (Sheldrick, 2008)'
_computing_structure_solution 'SHELXS-97 (Sheldrick, 2008)'
_diffrn_ambient_temperature 298(2)
_diffrn_measured_fraction_theta_full 0.992
_diffrn_measured_fraction_theta_max 0.992
_diffrn_measurement_device_type 'Smart CCD area detector'
_diffrn_measurement_method 'phi and omega scans'
_diffrn_radiation_monochromator graphite
_diffrn_radiation_source 'fine-focus sealed tube'
_diffrn_radiation_type MoK\a
_diffrn_radiation_wavelength 0.71073
_diffrn_reflns_av_R_equivalents 0.0269
_diffrn_reflns_av_sigmaI/netI 0.0259
_diffrn_reflns_limit_h_max 24
_diffrn_reflns_limit_h_min -27
_diffrn_reflns_limit_k_max 18
_diffrn_reflns_limit_k_min -17
_diffrn_reflns_limit_l_max 16
_diffrn_reflns_limit_l_min -14
_diffrn_reflns_number 18521
_diffrn_reflns_theta_full 28.39
_diffrn_reflns_theta_max 28.39
_diffrn_reflns_theta_min 1.82
_exptl_absorpt_coefficient_mu 0.955
_exptl_absorpt_correction_T_max 0.737
_exptl_absorpt_correction_T_min 0.670
_exptl_absorpt_correction_type multi-scan
_exptl_absorpt_process_details 'SADABS (Sheldrick, 1996)'
_exptl_crystal_colour Colorless
_exptl_crystal_density_diffrn 1.497
_exptl_crystal_density_method 'not measured'
_exptl_crystal_description Prism
_exptl_crystal_F_000 1480
_exptl_crystal_size_max 0.43
_exptl_crystal_size_mid 0.40
_exptl_crystal_size_min 0.32
_refine_diff_density_max 0.755
_refine_diff_density_min -0.251
_refine_diff_density_rms 0.055
_refine_ls_extinction_method none
_refine_ls_goodness_of_fit_ref 1.029
_refine_ls_hydrogen_treatment constr
_refine_ls_matrix_type full
_refine_ls_number_parameters 216
_refine_ls_number_reflns 3968
_refine_ls_number_restraints 0
_refine_ls_restrained_S_all 1.029
_refine_ls_R_factor_all 0.0518
_refine_ls_R_factor_gt 0.0372
_refine_ls_shift/su_max 0.001
_refine_ls_shift/su_mean 0.000
_refine_ls_structure_factor_coef Fsqd
_refine_ls_weighting_details 'calc w=1/[\s^2^(Fo^2^)+(0.0800P)^2^+0.5090P] where P=(Fo^2^+2Fc^2^)/3'
_refine_ls_weighting_scheme calc
_refine_ls_wR_factor_gt 0.1126
_refine_ls_wR_factor_ref 0.1227
_reflns_number_gt 3104
_reflns_number_total 3968
_reflns_threshold_expression >2sigma(I)
_cod_data_source_file c3nj41176a.txt
_cod_data_source_block la
_cod_depositor_comments
;
The following automatic conversions were performed:

'_symmetry_cell_setting' value 'Monoclinic' changed to 'monoclinic'
according to /home/saulius/struct/CIF-dictionaries/cif_core.dic
dictionary named 'cif_core.dic' version 2.4.2 from 2011-04-26.

Automatic conversion script
Id: cif_fix_values 1891 2012-01-12 08:04:46Z andrius 
;
_cod_original_cell_volume 3182.2(11)
_cod_original_sg_symbol_H-M C2/c
_cod_database_code 7053229

loop_
_symmetry_equiv_pos_as_xyz
'x, y, z'
'-x, y, -z+1/2'
'x+1/2, y+1/2, z'
'-x+1/2, y+1/2, -z+1/2'
'-x, -y, -z'
'x, -y, z-1/2'
'-x+1/2, -y+1/2, -z'
'x+1/2, -y+1/2, z-1/2'

loop_
_atom_site_label
_atom_site_type_symbol
_atom_site_fract_x
_atom_site_fract_y
_atom_site_fract_z
_atom_site_U_iso_or_equiv
_atom_site_adp_type
_atom_site_occupancy
_atom_site_symmetry_multiplicity
_atom_site_calc_flag
_atom_site_refinement_flags
Zn1 Zn 0.5000 0.34151(2) 0.2500 0.04353(13) Uani 1 2 d S
O1 O 0.43993(10) 0.24929(13) 0.2891(2) 0.0775(6) Uani 1 1 d .
O2 O 0.36183(15) 0.24966(15) 0.39003(19) 0.0921(7) Uani 1 1 d .
O3 O 0.32582(12) 0.32565(13) 0.1965(2) 0.0804(6) Uani 1 1 d .
N1 N 0.43635(9) 0.37853(13) 0.06689(16) 0.0456(4) Uani 1 1 d .
N2 N 0.5000 0.48889(15) 0.2500 0.0395(5) Uani 1 2 d S
C1 C 0.40550(13) 0.31741(18) -0.0227(2) 0.0569(6) Uani 1 1 d .
H1 H 0.4117 0.2519 -0.0070 0.068 Uiso 1 1 calc R
C2 C 0.36503(14) 0.34650(19) -0.1369(2) 0.0620(7) Uani 1 1 d .
H2 H 0.3443 0.3015 -0.1971 0.074 Uiso 1 1 calc R
C3 C 0.35562(12) 0.4418(2) -0.1609(2) 0.0607(6) Uani 1 1 d .
H3 H 0.3286 0.4630 -0.2379 0.073 Uiso 1 1 calc R
C4 C 0.38686(12) 0.50743(17) -0.0692(2) 0.0510(5) Uani 1 1 d .
H4 H 0.3810 0.5731 -0.0836 0.061 Uiso 1 1 calc R
C5 C 0.42687(10) 0.47305(15) 0.04393(18) 0.0424(4) Uani 1 1 d .
C6 C 0.46321(10) 0.53664(14) 0.14883(18) 0.0405(4) Uani 1 1 d .
C7 C 0.46144(11) 0.63603(15) 0.1468(2) 0.0466(5) Uani 1 1 d .
H7 H 0.4345 0.6681 0.0765 0.056 Uiso 1 1 calc R
C8 C 0.5000 0.6882(2) 0.2500 0.0467(7) Uani 1 2 d S
C9 C 0.5000 0.7954(2) 0.2500 0.0542(8) Uani 1 2 d S
C10 C 0.48031(16) 0.84669(16) 0.1441(3) 0.0666(7) Uani 1 1 d .
H10 H 0.4673 0.8139 0.0722 0.080 Uiso 1 1 calc R
C11 C 0.47982(15) 0.94633(19) 0.1448(3) 0.0780(8) Uani 1 1 d .
H11 H 0.4657 0.9797 0.0730 0.094 Uiso 1 1 calc R
C12 C 0.5000 0.9962(3) 0.2500 0.0801(13) Uani 1 2 d S
H12 H 0.5000 1.0630 0.2500 0.096 Uiso 1 2 calc SR
C13 C 0.33223(11) 0.13832(16) 0.2073(2) 0.0466(5) Uani 1 1 d .
C14 C 0.33926(13) 0.05876(18) 0.2774(2) 0.0566(6) Uani 1 1 d .
H14 H 0.3584 0.0642 0.3601 0.068 Uiso 1 1 calc R
C15 C 0.31730(14) -0.03031(18) 0.2231(3) 0.0646(7) Uani 1 1 d .
H15 H 0.3215 -0.0846 0.2698 0.078 Uiso 1 1 calc R
C16 C 0.28927(14) -0.03847(19) 0.0997(3) 0.0640(7) Uani 1 1 d .
C17 C 0.28219(14) 0.0431(2) 0.0319(2) 0.0653(7) Uani 1 1 d .
H17 H 0.2627 0.0384 -0.0508 0.078 Uiso 1 1 calc R
C18 C 0.30345(13) 0.13077(19) 0.0845(2) 0.0564(5) Uani 1 1 d .
H18 H 0.2985 0.1852 0.0376 0.068 Uiso 1 1 calc R
C19 C 0.2678(2) -0.1356(2) 0.0410(4) 0.0967(12) Uani 1 1 d .
H19A H 0.2213 -0.1312 -0.0223 0.145 Uiso 1 1 calc R
H19B H 0.2668 -0.1816 0.0989 0.145 Uiso 1 1 calc R
H19C H 0.3017 -0.1557 0.0089 0.145 Uiso 1 1 calc R
S1 S 0.36473(3) 0.25045(4) 0.27500(5) 0.05274(17) Uani 1 1 d .

loop_
_atom_site_aniso_label
_atom_site_aniso_U_11
_atom_site_aniso_U_22
_atom_site_aniso_U_33
_atom_site_aniso_U_23
_atom_site_aniso_U_13
_atom_site_aniso_U_12
Zn1 0.0508(2) 0.03147(18) 0.0473(2) 0.000 0.01831(16) 0.000
O1 0.0686(11) 0.0577(11) 0.0961(15) 0.0155(9) 0.0218(10) -0.0176(8)
O2 0.157(2) 0.0702(13) 0.0631(13) -0.0244(10) 0.0580(14) -0.0369(13)
O3 0.0950(14) 0.0504(10) 0.0804(14) -0.0049(9) 0.0181(11) 0.0131(9)
N1 0.0533(9) 0.0373(9) 0.0456(10) -0.0028(7) 0.0190(8) -0.0015(7)
N2 0.0435(11) 0.0305(11) 0.0442(13) 0.000 0.0172(10) 0.000
C1 0.0695(14) 0.0489(12) 0.0527(14) -0.0097(10) 0.0245(11) -0.0057(11)
C2 0.0628(14) 0.0719(18) 0.0493(14) -0.0155(11) 0.0199(11) -0.0076(11)
C3 0.0526(12) 0.0796(18) 0.0461(13) -0.0035(11) 0.0154(10) 0.0063(11)
C4 0.0530(11) 0.0495(12) 0.0487(12) 0.0066(9) 0.0182(10) 0.0079(9)
C5 0.0402(9) 0.0444(10) 0.0455(11) -0.0003(8) 0.0199(8) 0.0012(8)
C6 0.0412(9) 0.0377(9) 0.0455(11) 0.0009(8) 0.0203(8) 0.0010(7)
C7 0.0486(11) 0.0399(10) 0.0508(12) 0.0057(9) 0.0190(10) 0.0033(8)
C8 0.0470(14) 0.0351(13) 0.0610(19) 0.000 0.0246(14) 0.000
C9 0.0507(16) 0.0359(15) 0.075(2) 0.000 0.0236(15) 0.000
C10 0.0754(16) 0.0396(12) 0.0823(19) 0.0059(11) 0.0286(15) -0.0046(10)
C11 0.0783(17) 0.0452(14) 0.108(2) 0.0175(14) 0.0346(17) 0.0010(12)
C12 0.070(2) 0.0352(17) 0.140(4) 0.000 0.046(3) 0.000
C13 0.0469(10) 0.0447(11) 0.0489(12) -0.0085(9) 0.0195(9) -0.0045(8)
C14 0.0622(13) 0.0510(13) 0.0527(13) -0.0010(10) 0.0185(11) -0.0042(10)
C15 0.0711(15) 0.0430(12) 0.085(2) -0.0028(12) 0.0361(14) -0.0029(11)
C16 0.0627(14) 0.0551(14) 0.0845(19) -0.0272(13) 0.0400(13) -0.0134(11)
C17 0.0681(15) 0.0728(17) 0.0564(14) -0.0212(13) 0.0262(12) -0.0107(12)
C18 0.0643(14) 0.0570(13) 0.0494(13) -0.0061(10) 0.0239(11) -0.0048(11)
C19 0.106(3) 0.0664(18) 0.135(3) -0.047(2) 0.066(2) -0.0268(17)
S1 0.0663(3) 0.0437(3) 0.0473(3) -0.0058(2) 0.0213(3) -0.0109(2)

loop_
_atom_type_symbol
_atom_type_description
_atom_type_scat_dispersion_real
_atom_type_scat_dispersion_imag
_atom_type_scat_source
C C 0.0033 0.0016 'International Tables Vol C Tables 4.2.6.8 and 6.1.1.4'
H H 0.0000 0.0000 'International Tables Vol C Tables 4.2.6.8 and 6.1.1.4'
N N 0.0061 0.0033 'International Tables Vol C Tables 4.2.6.8 and 6.1.1.4'
O O 0.0106 0.0060 'International Tables Vol C Tables 4.2.6.8 and 6.1.1.4'
S S 0.1246 0.1234 'International Tables Vol C Tables 4.2.6.8 and 6.1.1.4'
Zn Zn 0.2839 1.4301 'International Tables Vol C Tables 4.2.6.8 and 6.1.1.4'

loop_
_geom_angle_atom_site_label_1
_geom_angle_atom_site_label_2
_geom_angle_atom_site_label_3
_geom_angle
_geom_angle_site_symmetry_1
_geom_angle_site_symmetry_3
O1 Zn1 O1 98.07(13) 2_655 .
O1 Zn1 N2 130.96(6) 2_655 .
O1 Zn1 N2 130.96(6) . .
O1 Zn1 N1 94.79(8) 2_655 .
O1 Zn1 N1 103.28(8) . .
N2 Zn1 N1 76.17(5) . .
O1 Zn1 N1 103.28(8) 2_655 2_655
O1 Zn1 N1 94.79(8) . 2_655
N2 Zn1 N1 76.17(5) . 2_655
N1 Zn1 N1 152.35(10) . 2_655
S1 O1 Zn1 133.31(12) . .
C1 N1 C5 118.2(2) . .
C1 N1 Zn1 126.43(16) . .
C5 N1 Zn1 115.36(14) . .
C6 N2 C6 120.5(2) . 2_655
C6 N2 Zn1 119.73(12) . .
C6 N2 Zn1 119.73(12) 2_655 .
N1 C1 C2 123.1(2) . .
N1 C1 H1 118.5 . .
C2 C1 H1 118.5 . .
C3 C2 C1 119.0(2) . .
C3 C2 H2 120.5 . .
C1 C2 H2 120.5 . .
C2 C3 C4 119.3(2) . .
C2 C3 H3 120.4 . .
C4 C3 H3 120.4 . .
C5 C4 C3 118.6(2) . .
C5 C4 H4 120.7 . .
C3 C4 H4 120.7 . .
N1 C5 C4 121.81(19) . .
N1 C5 C6 114.88(18) . .
C4 C5 C6 123.3(2) . .
N2 C6 C7 120.90(19) . .
N2 C6 C5 113.82(18) . .
C7 C6 C5 125.28(19) . .
C6 C7 C8 120.2(2) . .
C6 C7 H7 119.9 . .
C8 C7 H7 119.9 . .
C7 C8 C7 117.3(3) . 2_655
C7 C8 C9 121.34(14) . .
C7 C8 C9 121.34(14) 2_655 .
C10 C9 C10 118.1(3) . 2_655
C10 C9 C8 120.93(16) . .
C10 C9 C8 120.93(16) 2_655 .
C11 C10 C9 120.6(3) . .
C11 C10 H10 119.7 . .
C9 C10 H10 119.7 . .
C12 C11 C10 120.7(3) . .
C12 C11 H11 119.6 . .
C10 C11 H11 119.6 . .
C11 C12 C11 119.2(4) . 2_655
C11 C12 H12 120.4 . .
C11 C12 H12 120.4 2_655 .
C14 C13 C18 120.7(2) . .
C14 C13 S1 119.62(18) . .
C18 C13 S1 119.64(18) . .
C13 C14 C15 119.2(2) . .
C13 C14 H14 120.4 . .
C15 C14 H14 120.4 . .
C16 C15 C14 120.4(3) . .
C16 C15 H15 119.8 . .
C14 C15 H15 119.8 . .
C17 C16 C15 119.0(2) . .
C17 C16 C19 120.7(3) . .
C15 C16 C19 120.4(3) . .
C18 C17 C16 121.0(2) . .
C18 C17 H17 119.5 . .
C16 C17 H17 119.5 . .
C17 C18 C13 119.8(2) . .
C17 C18 H18 120.1 . .
C13 C18 H18 120.1 . .
C16 C19 H19A 109.5 . .
C16 C19 H19B 109.5 . .
H19A C19 H19B 109.5 . .
C16 C19 H19C 109.5 . .
H19A C19 H19C 109.5 . .
H19B C19 H19C 109.5 . .
O2 S1 O3 115.90(15) . .
O2 S1 O1 109.25(15) . .
O3 S1 O1 111.30(13) . .
O2 S1 C13 107.39(11) . .
O3 S1 C13 109.09(12) . .
O1 S1 C13 103.06(11) . .

loop_
_geom_bond_atom_site_label_1
_geom_bond_atom_site_label_2
_geom_bond_distance
_geom_bond_site_symmetry_2
Zn1 O1 1.9586(17) 2_655
Zn1 O1 1.9586(17) .
Zn1 N2 2.052(2) .
Zn1 N1 2.1570(19) .
Zn1 N1 2.1570(19) 2_655
O1 S1 1.474(2) .
O2 S1 1.427(2) .
O3 S1 1.429(2) .
N1 C1 1.331(3) .
N1 C5 1.344(3) .
N2 C6 1.341(2) .
N2 C6 1.341(2) 2_655
C1 C2 1.371(4) .
C1 H1 0.9300 .
C2 C3 1.357(4) .
C2 H2 0.9300 .
C3 C4 1.389(3) .
C3 H3 0.9300 .
C4 C5 1.382(3) .
C4 H4 0.9300 .
C5 C6 1.491(3) .
C6 C7 1.384(3) .
C7 C8 1.397(3) .
C7 H7 0.9300 .
C8 C7 1.397(3) 2_655
C8 C9 1.493(4) .
C9 C10 1.389(3) .
C9 C10 1.389(3) 2_655
C10 C11 1.387(3) .
C10 H10 0.9300 .
C11 C12 1.372(4) .
C11 H11 0.9300 .
C12 C11 1.372(4) 2_655
C12 H12 0.9300 .
C13 C14 1.372(3) .
C13 C18 1.381(3) .
C13 S1 1.768(2) .
C14 C15 1.394(3) .
C14 H14 0.9300 .
C15 C16 1.387(4) .
C15 H15 0.9300 .
C16 C17 1.379(4) .
C16 C19 1.512(4) .
C17 C18 1.368(4) .
C17 H17 0.9300 .
C18 H18 0.9300 .
C19 H19A 0.9600 .
C19 H19B 0.9600 .
C19 H19C 0.9600 .

loop_
_geom_torsion_atom_site_label_1
_geom_torsion_atom_site_label_2
_geom_torsion_atom_site_label_3
_geom_torsion_atom_site_label_4
_geom_torsion
_geom_torsion_site_symmetry_1
_geom_torsion_site_symmetry_4
O1 Zn1 O1 S1 -147.0(2) 2_655 .
N2 Zn1 O1 S1 33.0(2) . .
N1 Zn1 O1 S1 -50.1(2) . .
N1 Zn1 O1 S1 108.86(19) 2_655 .
O1 Zn1 N1 C1 48.6(2) 2_655 .
O1 Zn1 N1 C1 -50.8(2) . .
N2 Zn1 N1 C1 179.69(19) . .
N1 Zn1 N1 C1 179.69(19) 2_655 .
O1 Zn1 N1 C5 -132.47(15) 2_655 .
O1 Zn1 N1 C5 128.05(15) . .
N2 Zn1 N1 C5 -1.41(13) . .
N1 Zn1 N1 C5 -1.41(13) 2_655 .
O1 Zn1 N2 C6 85.87(12) 2_655 .
O1 Zn1 N2 C6 -94.13(12) . .
N1 Zn1 N2 C6 1.59(10) . .
N1 Zn1 N2 C6 -178.41(10) 2_655 .
O1 Zn1 N2 C6 -94.13(12) 2_655 2_655
O1 Zn1 N2 C6 85.87(12) . 2_655
N1 Zn1 N2 C6 -178.41(10) . 2_655
N1 Zn1 N2 C6 1.59(10) 2_655 2_655
C5 N1 C1 C2 0.4(3) . .
Zn1 N1 C1 C2 179.28(18) . .
N1 C1 C2 C3 0.0(4) . .
C1 C2 C3 C4 -0.3(4) . .
C2 C3 C4 C5 0.2(3) . .
C1 N1 C5 C4 -0.5(3) . .
Zn1 N1 C5 C4 -179.52(15) . .
C1 N1 C5 C6 -179.91(18) . .
Zn1 N1 C5 C6 1.1(2) . .
C3 C4 C5 N1 0.2(3) . .
C3 C4 C5 C6 179.56(19) . .
C6 N2 C6 C7 -0.98(14) 2_655 .
Zn1 N2 C6 C7 179.02(14) . .
C6 N2 C6 C5 178.50(17) 2_655 .
Zn1 N2 C6 C5 -1.50(17) . .
N1 C5 C6 N2 0.2(2) . .
C4 C5 C6 N2 -179.19(17) . .
N1 C5 C6 C7 179.65(19) . .
C4 C5 C6 C7 0.3(3) . .
N2 C6 C7 C8 2.0(3) . .
C5 C6 C7 C8 -177.46(15) . .
C6 C7 C8 C7 -0.95(13) . 2_655
C6 C7 C8 C9 179.05(13) . .
C7 C8 C9 C10 -19.24(18) . .
C7 C8 C9 C10 160.76(18) 2_655 .
C7 C8 C9 C10 160.76(18) . 2_655
C7 C8 C9 C10 -19.24(18) 2_655 2_655
C10 C9 C10 C11 -0.6(2) 2_655 .
C8 C9 C10 C11 179.4(2) . .
C9 C10 C11 C12 1.2(4) . .
C10 C11 C12 C11 -0.6(2) . 2_655
C18 C13 C14 C15 0.3(4) . .
S1 C13 C14 C15 -176.24(19) . .
C13 C14 C15 C16 0.6(4) . .
C14 C15 C16 C17 -1.3(4) . .
C14 C15 C16 C19 177.9(3) . .
C15 C16 C17 C18 1.1(4) . .
C19 C16 C17 C18 -178.1(3) . .
C16 C17 C18 C13 -0.3(4) . .
C14 C13 C18 C17 -0.5(4) . .
S1 C13 C18 C17 176.08(19) . .
Zn1 O1 S1 O2 -115.00(19) . .
Zn1 O1 S1 O3 14.2(2) . .
Zn1 O1 S1 C13 131.05(18) . .
C14 C13 S1 O2 -28.1(2) . .
C18 C13 S1 O2 155.3(2) . .
C14 C13 S1 O3 -154.5(2) . .
C18 C13 S1 O3 28.9(2) . .
C14 C13 S1 O1 87.2(2) . .
C18 C13 S1 O1 -89.4(2) . .
